data_4033688
loop_
_publ_author_name
'Shen, Yao-Bin'
'Li, Shuai-Shuai'
'Sun, Yun-Ming'
'Yu, Liping'
'Hao, Zhi-Hui'
'Liu, Qing'
'Xiao, Jian'

_publ_section_title
;
 Organocatalytic C(sp<sup>3</sup>)-H Functionalization of
 5-Methyl-2,3-dihydrofuran Derivatives with Trifluoropyruvates via a
 Sequential exo-Tautomerization/Carbonyl-Ene Process.
;
_journal_issue 5
_journal_name_full 'The Journal of organic chemistry'
_journal_page_first 2779
_journal_page_last 2785
_journal_paper_doi 10.1021/acs.joc.8b03170
_journal_volume 84
_journal_year 2019
_chemical_formula_sum 'C23 H21 F3 O5'
_chemical_formula_weight 434.40
_space_group_crystal_system triclinic
_space_group_IT_number 2
_space_group_name_Hall '-P 1'
_space_group_name_H-M_alt 'P -1'
_atom_sites_solution_hydrogens geom
_audit_creation_method SHELXL-2018/3
_cell_angle_alpha 76.105(9)
_cell_angle_beta 72.394(9)
_cell_angle_gamma 82.857(8)
_cell_formula_units_Z 2
_cell_length_a 9.1339(9)
_cell_length_b 10.4866(11)
_cell_length_c 11.6100(12)
_cell_measurement_reflns_used 1752
_cell_measurement_temperature 293(2)
_cell_measurement_theta_max 71.3280
_cell_measurement_theta_min 4.0790
_cell_volume 1027.33(19)
_computing_cell_refinement 'CrysAlisPro 1.171.39.35c (Rigaku OD, 2017)'
_computing_data_collection 'CrysAlisPro 1.171.39.35c (Rigaku OD, 2017)'
_computing_data_reduction 'CrysAlisPro 1.171.39.35c (Rigaku OD, 2017)'
_computing_structure_refinement 'SHELXL-2018/3 (Sheldrick, 2018)'
_computing_structure_solution 'SHELXL-2018/3 (Sheldrick, 2018)'
_diffrn_ambient_temperature 293(2)
_diffrn_measured_fraction_theta_full 0.999
_diffrn_measured_fraction_theta_max 0.999
_diffrn_measurement_device_type 'Xcalibur, Eos, Gemini'
_diffrn_radiation_type CuK\a
_diffrn_radiation_wavelength 1.54184
_diffrn_reflns_av_R_equivalents 0.0410
_diffrn_reflns_av_unetI/netI 0.0695
_diffrn_reflns_Laue_measured_fraction_full 0.999
_diffrn_reflns_Laue_measured_fraction_max 0.999
_diffrn_reflns_limit_h_max 10
_diffrn_reflns_limit_h_min -10
_diffrn_reflns_limit_k_max 12
_diffrn_reflns_limit_k_min -9
_diffrn_reflns_limit_l_max 13
_diffrn_reflns_limit_l_min -13
_diffrn_reflns_number 6140
_diffrn_reflns_point_group_measured_fraction_full 0.999
_diffrn_reflns_point_group_measured_fraction_max 0.999
_diffrn_reflns_theta_full 67.233
_diffrn_reflns_theta_max 67.233
_diffrn_reflns_theta_min 4.090
_diffrn_source 'fine-focus sealed X-ray tube'
_exptl_absorpt_coefficient_mu 0.992
_exptl_absorpt_correction_T_max 1.00000
_exptl_absorpt_correction_T_min 0.88726
_exptl_absorpt_correction_type multi-scan
_exptl_absorpt_process_details sadabs
_exptl_crystal_colour white
_exptl_crystal_density_diffrn 1.404
_exptl_crystal_description block
_exptl_crystal_F_000 452
_exptl_crystal_size_max 0.120
_exptl_crystal_size_mid 0.110
_exptl_crystal_size_min 0.110
_refine_diff_density_max 0.178
_refine_diff_density_min -0.159
_refine_diff_density_rms 0.041
_refine_ls_extinction_coef 0.0110(5)
_refine_ls_extinction_expression Fc^*^=kFc[1+0.001xFc^2^\l^3^/sin(2\q)]^-1/4^
_refine_ls_extinction_method 'SHELXL-2018/3 (Sheldrick 2018)'
_refine_ls_goodness_of_fit_ref 0.981
_refine_ls_hydrogen_treatment constr
_refine_ls_matrix_type full
_refine_ls_number_parameters 284
_refine_ls_number_reflns 3674
_refine_ls_number_restraints 0
_refine_ls_restrained_S_all 0.981
_refine_ls_R_factor_all 0.0796
_refine_ls_R_factor_gt 0.0476
_refine_ls_shift/su_max 0.000
_refine_ls_shift/su_mean 0.000
_refine_ls_structure_factor_coef Fsqd
_refine_ls_weighting_details 'w=1/[\s^2^(Fo^2^)+(0.0354P)^2^] where P=(Fo^2^+2Fc^2^)/3'
_refine_ls_weighting_scheme calc
_refine_ls_wR_factor_gt 0.0951
_refine_ls_wR_factor_ref 0.1128
_reflns_Friedel_coverage 0.000
_reflns_number_gt 2409
_reflns_number_total 3674
_reflns_threshold_expression 'I > 2\s(I)'
_cod_data_source_file jo8b03170_si_002.cif
_cod_data_source_block exp_9639
_cod_database_code 4033688
_shelx_shelxl_version_number 2018/3
_shelx_space_group_comment
;
The symmetry employed for this shelxl refinement is uniquely defined
by the following loop, which should always be used as a source of
symmetry information in preference to the above space-group names.
They are only intended as comments.
;
_shelx_estimated_absorpt_t_min 0.890
_shelx_estimated_absorpt_t_max 0.899

loop_
_space_group_symop_operation_xyz
'x, y, z'
'-x, -y, -z'

loop_
_atom_site_label
_atom_site_type_symbol
_atom_site_fract_x
_atom_site_fract_y
_atom_site_fract_z
_atom_site_U_iso_or_equiv
_atom_site_adp_type
_atom_site_occupancy
_atom_site_site_symmetry_order
_atom_site_calc_flag
_atom_site_refinement_flags_posn
_atom_site_refinement_flags_adp
F1 F 0.7506(2) 0.98873(17) 1.02957(14) 0.0711(5) Uani 1 1 d . .
F2 F 0.6749(2) 1.17429(17) 0.93723(17) 0.0780(6) Uani 1 1 d . .
F3 F 0.9131(2) 1.13312(19) 0.92629(17) 0.0808(6) Uani 1 1 d . .
O1 O 0.88654(17) 0.76581(16) 0.47344(15) 0.0429(4) Uani 1 1 d . .
O2 O 0.60638(17) 0.79534(15) 0.73312(15) 0.0405(4) Uani 1 1 d . .
O3 O 0.83894(19) 1.13925(17) 0.70996(17) 0.0521(5) Uani 1 1 d . .
H3 H 0.931623 1.145770 0.677482 0.078 Uiso 1 1 calc R U
O4 O 1.0775(2) 0.9630(2) 0.71995(18) 0.0657(6) Uani 1 1 d . .
O5 O 0.9308(2) 0.82126(17) 0.87413(16) 0.0525(5) Uani 1 1 d . .
C1 C 0.4599(3) 0.5334(3) 0.8332(2) 0.0550(7) Uani 1 1 d . .
H1 H 0.476235 0.605243 0.860661 0.066 Uiso 1 1 calc R U
C2 C 0.3572(3) 0.4421(3) 0.9112(3) 0.0649(9) Uani 1 1 d . .
H2 H 0.303766 0.453694 0.990356 0.078 Uiso 1 1 calc R U
C3 C 0.3338(3) 0.3342(3) 0.8723(3) 0.0611(8) Uani 1 1 d . .
H3A H 0.265112 0.272671 0.925351 0.073 Uiso 1 1 calc R U
C4 C 0.4115(3) 0.3176(3) 0.7558(3) 0.0572(8) Uani 1 1 d . .
H4 H 0.395761 0.245010 0.729053 0.069 Uiso 1 1 calc R U
C5 C 0.5137(3) 0.4095(3) 0.6779(3) 0.0484(7) Uani 1 1 d . .
H5 H 0.566974 0.397254 0.598890 0.058 Uiso 1 1 calc R U
C6 C 0.5385(3) 0.5187(2) 0.7144(2) 0.0392(6) Uani 1 1 d . .
C7 C 0.6568(2) 0.6120(2) 0.6257(2) 0.0364(6) Uani 1 1 d . .
H7 H 0.666590 0.596741 0.543635 0.044 Uiso 1 1 calc R U
C8 C 0.8163(3) 0.5831(2) 0.6420(2) 0.0355(5) Uani 1 1 d . .
C9 C 0.8596(3) 0.4776(2) 0.7247(2) 0.0424(6) Uani 1 1 d . .
H9 H 0.786313 0.421405 0.780058 0.051 Uiso 1 1 calc R U
C10 C 1.0123(3) 0.4557(3) 0.7252(2) 0.0470(7) Uani 1 1 d . .
H10 H 1.041045 0.384600 0.780746 0.056 Uiso 1 1 calc R U
C11 C 1.1213(3) 0.5384(3) 0.6440(2) 0.0468(7) Uani 1 1 d . .
H11 H 1.223723 0.522402 0.644242 0.056 Uiso 1 1 calc R U
C12 C 1.0796(3) 0.6453(2) 0.5621(2) 0.0435(6) Uani 1 1 d . .
H12 H 1.152630 0.702540 0.507950 0.052 Uiso 1 1 calc R U
C13 C 0.9278(3) 0.6653(2) 0.5622(2) 0.0371(6) Uani 1 1 d . .
C14 C 0.7449(3) 0.8415(2) 0.5190(2) 0.0385(6) Uani 1 1 d . .
H14 H 0.707362 0.888879 0.448803 0.046 Uiso 1 1 calc R U
C15 C 0.7670(3) 0.9375(2) 0.5866(2) 0.0421(6) Uani 1 1 d . .
H15 H 0.826344 1.010392 0.550895 0.050 Uiso 1 1 calc R U
C16 C 0.6903(3) 0.9046(2) 0.7049(2) 0.0383(6) Uani 1 1 d . .
C17 C 0.6152(3) 0.7603(2) 0.6159(2) 0.0366(6) Uani 1 1 d . .
C18 C 0.4609(3) 0.8032(3) 0.5899(3) 0.0521(7) Uani 1 1 d . .
H18A H 0.380682 0.757938 0.655898 0.078 Uiso 1 1 calc R U
H18B H 0.462398 0.782528 0.513368 0.078 Uiso 1 1 calc R U
H18C H 0.442230 0.896394 0.584050 0.078 Uiso 1 1 calc R U
C19 C 0.6722(3) 0.9630(2) 0.8140(2) 0.0443(6) Uani 1 1 d . .
H19A H 0.648484 0.894101 0.888390 0.053 Uiso 1 1 calc R U
H19B H 0.585582 1.027234 0.820008 0.053 Uiso 1 1 calc R U
C20 C 0.8142(3) 1.0294(2) 0.8082(2) 0.0415(6) Uani 1 1 d . .
C21 C 0.9577(3) 0.9348(3) 0.7944(2) 0.0440(6) Uani 1 1 d . .
C22 C 1.0591(3) 0.7242(3) 0.8712(3) 0.0690(9) Uani 1 1 d . .
H22A H 1.083472 0.691726 0.796630 0.104 Uiso 1 1 calc R U
H22B H 1.031787 0.652639 0.941534 0.104 Uiso 1 1 calc R U
H22C H 1.146973 0.764138 0.873497 0.104 Uiso 1 1 calc R U
C23 C 0.7879(3) 1.0809(3) 0.9261(3) 0.0529(7) Uani 1 1 d . .

loop_
_atom_site_aniso_label
_atom_site_aniso_U_11
_atom_site_aniso_U_22
_atom_site_aniso_U_33
_atom_site_aniso_U_23
_atom_site_aniso_U_13
_atom_site_aniso_U_12
F1 0.1004(14) 0.0620(11) 0.0442(10) -0.0129(9) -0.0074(9) -0.0101(10)
F2 0.0892(14) 0.0615(12) 0.0814(13) -0.0342(10) -0.0145(10) 0.0162(10)
F3 0.0804(13) 0.0925(14) 0.0849(13) -0.0401(12) -0.0199(10) -0.0295(11)
O1 0.0372(9) 0.0416(10) 0.0385(10) -0.0016(8) 0.0001(8) -0.0011(8)
O2 0.0394(9) 0.0372(9) 0.0400(10) -0.0064(8) -0.0021(8) -0.0102(7)
O3 0.0480(11) 0.0404(10) 0.0565(12) 0.0040(9) -0.0064(9) -0.0102(9)
O4 0.0443(11) 0.0643(14) 0.0670(13) 0.0036(11) 0.0030(10) -0.0054(10)
O5 0.0576(12) 0.0405(10) 0.0475(11) -0.0017(9) -0.0042(9) -0.0009(9)
C1 0.0583(18) 0.0534(18) 0.0474(17) -0.0066(14) -0.0038(14) -0.0176(14)
C2 0.063(2) 0.068(2) 0.0473(18) 0.0034(16) 0.0015(15) -0.0191(17)
C3 0.0483(17) 0.0480(17) 0.073(2) 0.0143(16) -0.0128(16) -0.0173(14)
C4 0.0487(17) 0.0419(16) 0.078(2) -0.0025(15) -0.0170(16) -0.0131(13)
C5 0.0409(15) 0.0439(15) 0.0584(18) -0.0082(13) -0.0121(13) -0.0053(12)
C6 0.0336(13) 0.0381(14) 0.0425(15) -0.0015(12) -0.0103(11) -0.0041(11)
C7 0.0338(13) 0.0363(13) 0.0373(14) -0.0068(11) -0.0070(11) -0.0056(10)
C8 0.0354(13) 0.0313(12) 0.0390(14) -0.0089(11) -0.0083(11) -0.0023(10)
C9 0.0453(15) 0.0342(13) 0.0441(15) -0.0046(11) -0.0088(12) -0.0056(11)
C10 0.0503(16) 0.0416(15) 0.0502(16) -0.0096(13) -0.0195(13) 0.0060(12)
C11 0.0350(14) 0.0493(16) 0.0569(17) -0.0178(14) -0.0127(12) 0.0069(12)
C12 0.0317(13) 0.0456(15) 0.0475(16) -0.0107(13) -0.0025(11) -0.0020(11)
C13 0.0383(13) 0.0350(13) 0.0357(14) -0.0098(11) -0.0061(11) 0.0001(11)
C14 0.0353(13) 0.0361(13) 0.0387(14) -0.0017(11) -0.0080(11) -0.0008(11)
C15 0.0379(14) 0.0357(13) 0.0458(15) -0.0024(12) -0.0051(12) -0.0064(11)
C16 0.0322(13) 0.0315(12) 0.0464(15) -0.0045(11) -0.0071(11) -0.0025(10)
C17 0.0340(13) 0.0378(13) 0.0355(13) -0.0052(11) -0.0069(11) -0.0048(10)
C18 0.0391(15) 0.0517(17) 0.0622(18) -0.0046(14) -0.0164(13) -0.0004(12)
C19 0.0397(14) 0.0441(15) 0.0435(15) -0.0099(12) -0.0009(12) -0.0080(12)
C20 0.0444(15) 0.0364(14) 0.0392(14) -0.0049(11) -0.0045(11) -0.0106(11)
C21 0.0491(16) 0.0420(15) 0.0395(15) -0.0083(12) -0.0085(13) -0.0084(12)
C22 0.085(2) 0.0532(19) 0.063(2) -0.0164(16) -0.0175(17) 0.0194(17)
C23 0.0588(18) 0.0450(16) 0.0536(18) -0.0134(14) -0.0099(14) -0.0082(14)

loop_
_atom_type_symbol
_atom_type_description
_atom_type_scat_dispersion_real
_atom_type_scat_dispersion_imag
_atom_type_scat_source
C C 0.0181 0.0091 'International Tables Vol C Tables 4.2.6.8 and 6.1.1.4'
H H 0.0000 0.0000 'International Tables Vol C Tables 4.2.6.8 and 6.1.1.4'
O O 0.0492 0.0322 'International Tables Vol C Tables 4.2.6.8 and 6.1.1.4'
F F 0.0727 0.0534 'International Tables Vol C Tables 4.2.6.8 and 6.1.1.4'

loop_
_geom_angle_atom_site_label_1
_geom_angle_atom_site_label_2
_geom_angle_atom_site_label_3
_geom_angle
C13 O1 C14 114.96(17)
C16 O2 C17 107.45(17)
C21 O5 C22 116.8(2)
C2 C1 C6 120.6(3)
C3 C2 C1 120.3(3)
C4 C3 C2 119.9(3)
C3 C4 C5 119.6(3)
C6 C5 C4 121.6(3)
C5 C6 C1 118.1(2)
C5 C6 C7 118.5(2)
C1 C6 C7 123.3(2)
C8 C7 C6 114.5(2)
C8 C7 C17 108.67(19)
C6 C7 C17 117.09(19)
C13 C8 C9 118.4(2)
C13 C8 C7 116.3(2)
C9 C8 C7 125.2(2)
C8 C9 C10 120.0(2)
C11 C10 C9 120.4(2)
C10 C11 C12 120.3(2)
C13 C12 C11 118.6(2)
C12 C13 C8 122.2(2)
C12 C13 O1 119.1(2)
C8 C13 O1 118.5(2)
O1 C14 C15 112.19(19)
O1 C14 C17 114.98(19)
C15 C14 C17 102.23(19)
C16 C15 C14 110.3(2)
C15 C16 O2 113.4(2)
C15 C16 C19 133.5(2)
O2 C16 C19 113.1(2)
O2 C17 C18 106.98(19)
O2 C17 C7 109.59(19)
C18 C17 C7 113.6(2)
O2 C17 C14 104.63(19)
C18 C17 C14 111.0(2)
C7 C17 C14 110.62(19)
C16 C19 C20 113.7(2)
O3 C20 C19 109.6(2)
O3 C20 C23 106.4(2)
C19 C20 C23 110.1(2)
O3 C20 C21 110.16(19)
C19 C20 C21 112.0(2)
C23 C20 C21 108.5(2)
O4 C21 O5 125.3(3)
O4 C21 C20 122.9(2)
O5 C21 C20 111.8(2)
F3 C23 F1 106.6(2)
F3 C23 F2 106.9(2)
F1 C23 F2 106.2(2)
F3 C23 C20 111.2(2)
F1 C23 C20 113.7(2)
F2 C23 C20 111.8(2)

loop_
_geom_bond_atom_site_label_1
_geom_bond_atom_site_label_2
_geom_bond_distance
F1 C23 1.330(3)
F2 C23 1.330(3)
F3 C23 1.329(3)
O1 C13 1.389(3)
O1 C14 1.454(3)
O2 C16 1.376(3)
O2 C17 1.470(3)
O3 C20 1.399(3)
O4 C21 1.190(3)
O5 C21 1.319(3)
O5 C22 1.451(3)
C1 C2 1.381(4)
C1 C6 1.384(3)
C2 C3 1.376(4)
C3 C4 1.366(4)
C4 C5 1.383(3)
C5 C6 1.378(3)
C6 C7 1.514(3)
C7 C8 1.510(3)
C7 C17 1.539(3)
C8 C13 1.379(3)
C8 C9 1.383(3)
C9 C10 1.386(3)
C10 C11 1.374(3)
C11 C12 1.381(3)
C12 C13 1.377(3)
C14 C15 1.482(3)
C14 C17 1.543(3)
C15 C16 1.322(3)
C16 C19 1.492(3)
C17 C18 1.521(3)
C19 C20 1.524(3)
C20 C23 1.532(4)
C20 C21 1.534(3)
